data_4087335
loop_
_publ_author_name
'Pushkarevsky, Nikolay A.'
'Ilyin, Igor Yu.'
'Petrov, Pavel A.'
'Samsonenko, Denis G.'
'Ryzhikov, Maxim R.'
'Roesky, Peter W.'
'Konchenko, Sergey N.'

_publ_section_title
;
 Different Reductive Reactivities of SmCpx2(THF)n (Cpx = C5Me5 and
 C5H3tBu2) Samarocenes toward P2Ph4: THF Ring-Opening and Ligand-Exchange
 Pathways
;
_journal_issue 7
_journal_name_full Organometallics
_journal_page_first 1287
_journal_paper_doi 10.1021/acs.organomet.7b00014
_journal_volume 36
_journal_year 2017
_chemical_formula_sum 'C38 H52 P Sm'
_chemical_formula_weight 690.11
_space_group_crystal_system monoclinic
_space_group_IT_number 14
_space_group_name_Hall '-P 2ybc'
_space_group_name_H-M_alt 'P 1 21/c 1'
_symmetry_space_group_name_Hall '-P 2ybc'
_symmetry_space_group_name_H-M 'P 1 21/c 1'
_atom_sites_solution_hydrogens geom
_atom_sites_solution_primary direct
_atom_sites_solution_secondary difmap
_audit_creation_method SHELXL-2014/7
_cell_angle_alpha 90
_cell_angle_beta 90.9818(9)
_cell_angle_gamma 90
_cell_formula_units_Z 4
_cell_length_a 15.39253(16)
_cell_length_b 10.93288(11)
_cell_length_c 20.4512(2)
_cell_measurement_reflns_used 14300
_cell_measurement_temperature 130(2)
_cell_measurement_theta_max 32.61
_cell_measurement_theta_min 3.72
_cell_volume 3441.12(6)
_computing_cell_refinement
;
CrysAlisPro, Agilent Technologies,
Version 1.171.37.35 (release 13-08-2014 CrysAlis171 .NET)
(compiled Aug 13 2014,18:06:01)
;
_computing_data_collection
;
CrysAlisPro, Agilent Technologies,
Version 1.171.37.35 (release 13-08-2014 CrysAlis171 .NET)
(compiled Aug 13 2014,18:06:01)
;
_computing_data_reduction
;
CrysAlisPro, Agilent Technologies,
Version 1.171.37.35 (release 13-08-2014 CrysAlis171 .NET)
(compiled Aug 13 2014,18:06:01)
;
_computing_molecular_graphics 'ShelXle (H\"ubschle, 2011)'
_computing_publication_material 'CIFTAB-2013 (Sheldrick, 2014)'
_computing_structure_refinement 'SHELXL-2013 (Sheldrick, 2014)'
_computing_structure_solution 'SHELXS-2013 (Sheldrick, 2014)'
_diffrn_ambient_temperature 130(2)
_diffrn_detector 'CCD plate'
_diffrn_detector_area_resol_mean 10.6168
_diffrn_detector_type AtlasS2
_diffrn_measured_fraction_theta_full 0.998
_diffrn_measured_fraction_theta_max 0.898
_diffrn_measurement_device 'four-circle diffractometer'
_diffrn_measurement_device_type 'New Xcalibur, AtlasS2'
_diffrn_measurement_method '\w scans'
_diffrn_radiation_monochromator graphite
_diffrn_radiation_probe x-ray
_diffrn_radiation_source 'fine-focus sealed tube'
_diffrn_radiation_type MoK\a
_diffrn_radiation_wavelength 0.71073
_diffrn_reflns_av_R_equivalents 0.0184
_diffrn_reflns_av_unetI/netI 0.0242
_diffrn_reflns_Laue_measured_fraction_full 0.998
_diffrn_reflns_Laue_measured_fraction_max 0.898
_diffrn_reflns_limit_h_max 23
_diffrn_reflns_limit_h_min -23
_diffrn_reflns_limit_k_max 16
_diffrn_reflns_limit_k_min -14
_diffrn_reflns_limit_l_max 31
_diffrn_reflns_limit_l_min -18
_diffrn_reflns_number 27258
_diffrn_reflns_point_group_measured_fraction_full 0.998
_diffrn_reflns_point_group_measured_fraction_max 0.898
_diffrn_reflns_theta_full 26.500
_diffrn_reflns_theta_max 32.841
_diffrn_reflns_theta_min 3.237
_diffrn_source 'sealed X-ray tube'
_exptl_absorpt_coefficient_mu 1.776
_exptl_absorpt_correction_T_max 1.00000
_exptl_absorpt_correction_T_min 0.82254
_exptl_absorpt_correction_type multi-scan
_exptl_absorpt_process_details
;
CrysAlisPro, Agilent Technologies,
Version 1.171.37.35 (release 13-08-2014 CrysAlis171 .NET)
(compiled Aug 13 2014,18:06:01)
Empirical absorption correction using spherical harmonics,
 implemented in SCALE3 ABSPACK scaling algorithm.
;
_exptl_crystal_colour brown
_exptl_crystal_density_diffrn 1.332
_exptl_crystal_description plate
_exptl_crystal_F_000 1428
_exptl_crystal_size_max 0.240
_exptl_crystal_size_mid 0.180
_exptl_crystal_size_min 0.100
_refine_diff_density_max 3.627
_refine_diff_density_min -1.568
_refine_diff_density_rms 0.085
_refine_ls_extinction_method none
_refine_ls_goodness_of_fit_ref 1.053
_refine_ls_hydrogen_treatment constr
_refine_ls_matrix_type full
_refine_ls_number_parameters 373
_refine_ls_number_reflns 11501
_refine_ls_number_restraints 0
_refine_ls_restrained_S_all 1.053
_refine_ls_R_factor_all 0.0339
_refine_ls_R_factor_gt 0.0273
_refine_ls_shift/su_max 0.002
_refine_ls_shift/su_mean 0.000
_refine_ls_structure_factor_coef Fsqd
_refine_ls_weighting_details 'w=1/[\s^2^(Fo^2^)+(0.0237P)^2^+3.4329P] where P=(Fo^2^+2Fc^2^)/3'
_refine_ls_weighting_scheme calc
_refine_ls_wR_factor_gt 0.0603
_refine_ls_wR_factor_ref 0.0631
_reflns_Friedel_coverage 0.000
_reflns_number_gt 10089
_reflns_number_total 11501
_reflns_threshold_expression >2\s(I)
_cod_data_source_file om7b00014_si_002.cif
_cod_data_source_block 5
_cod_database_code 4087335
_shelx_shelxl_version_number 2014/7
_shelx_space_group_comment
;
The symmetry employed for this shelxl refinement is uniquely defined
by the following loop, which should always be used as a source of
symmetry information in preference to the above space-group names.
They are only intended as comments.
;
_shelx_estimated_absorpt_t_min 0.675
_shelx_estimated_absorpt_t_max 0.842

loop_
_space_group_symop_operation_xyz
'x, y, z'
'-x, y+1/2, -z+1/2'
'-x, -y, -z'
'x, -y-1/2, z-1/2'

loop_
_atom_site_label
_atom_site_type_symbol
_atom_site_fract_x
_atom_site_fract_y
_atom_site_fract_z
_atom_site_U_iso_or_equiv
_atom_site_adp_type
_atom_site_occupancy
_atom_site_site_symmetry_order
_atom_site_calc_flag
_atom_site_refinement_flags_posn
_atom_site_refinement_flags_adp
Sm1 Sm 0.25271(2) 0.59188(2) 0.39365(2) 0.01600(3) Uani 1 1 d . .
C11 C 0.20942(12) 0.83102(16) 0.38143(8) 0.0176(3) Uani 1 1 d . .
H11 H 0.1871 0.8700 0.4191 0.021 Uiso 1 1 calc R U
C12 C 0.29870(12) 0.82571(16) 0.36494(9) 0.0182(3) Uani 1 1 d . .
C13 C 0.30293(12) 0.75676(16) 0.30619(9) 0.0200(3) Uani 1 1 d . .
H13 H 0.3546 0.7365 0.2838 0.024 Uiso 1 1 calc R U
C14 C 0.21761(12) 0.72313(17) 0.28644(8) 0.0200(3) Uani 1 1 d . .
H14 H 0.2024 0.6774 0.2484 0.024 Uiso 1 1 calc R U
C15 C 0.15867(11) 0.76918(16) 0.33297(8) 0.0181(3) Uani 1 1 d . .
C111 C 0.37497(12) 0.88608(16) 0.40077(9) 0.0201(3) Uani 1 1 d . .
C112 C 0.43886(15) 0.9348(2) 0.35037(12) 0.0337(5) Uani 1 1 d . .
H11A H 0.4630 0.8662 0.3257 0.050 Uiso 1 1 calc R U
H11B H 0.4861 0.9787 0.3729 0.050 Uiso 1 1 calc R U
H11C H 0.4084 0.9905 0.3203 0.050 Uiso 1 1 calc R U
C113 C 0.42345(14) 0.7939(2) 0.44469(11) 0.0304(4) Uani 1 1 d . .
H11D H 0.4448 0.7262 0.4180 0.046 Uiso 1 1 calc R U
H11E H 0.3838 0.7621 0.4776 0.046 Uiso 1 1 calc R U
H11F H 0.4727 0.8346 0.4665 0.046 Uiso 1 1 calc R U
C114 C 0.34372(15) 0.9925(2) 0.44295(11) 0.0314(4) Uani 1 1 d . .
H11G H 0.3937 1.0309 0.4650 0.047 Uiso 1 1 calc R U
H11H H 0.3034 0.9617 0.4757 0.047 Uiso 1 1 calc R U
H11I H 0.3140 1.0529 0.4151 0.047 Uiso 1 1 calc R U
C121 C 0.06021(12) 0.76609(17) 0.32649(9) 0.0215(3) Uani 1 1 d . .
C122 C 0.03008(14) 0.88371(19) 0.29177(12) 0.0306(4) Uani 1 1 d . .
H12A H -0.0335 0.8840 0.2878 0.046 Uiso 1 1 calc R U
H12B H 0.0552 0.8872 0.2481 0.046 Uiso 1 1 calc R U
H12C H 0.0493 0.9549 0.3172 0.046 Uiso 1 1 calc R U
C123 C 0.01826(14) 0.7612(2) 0.39384(11) 0.0335(5) Uani 1 1 d . .
H12D H -0.0450 0.7567 0.3884 0.050 Uiso 1 1 calc R U
H12E H 0.0338 0.8349 0.4186 0.050 Uiso 1 1 calc R U
H12F H 0.0392 0.6887 0.4176 0.050 Uiso 1 1 calc R U
C124 C 0.02894(15) 0.6569(2) 0.28622(12) 0.0331(5) Uani 1 1 d . .
H12G H -0.0346 0.6580 0.2829 0.050 Uiso 1 1 calc R U
H12H H 0.0480 0.5810 0.3076 0.050 Uiso 1 1 calc R U
H12I H 0.0533 0.6613 0.2423 0.050 Uiso 1 1 calc R U
C21 C 0.29588(11) 0.35075(15) 0.40262(8) 0.0170(3) Uani 1 1 d . .
H21 H 0.3163 0.3213 0.4438 0.020 Uiso 1 1 calc R U
C22 C 0.20761(11) 0.35176(16) 0.38105(9) 0.0178(3) Uani 1 1 d . .
C23 C 0.20639(12) 0.40522(16) 0.31773(9) 0.0196(3) Uani 1 1 d . .
H23 H 0.1560 0.4192 0.2913 0.024 Uiso 1 1 calc R U
C24 C 0.29268(12) 0.43419(16) 0.30064(9) 0.0183(3) Uani 1 1 d . .
H24 H 0.3099 0.4702 0.2606 0.022 Uiso 1 1 calc R U
C25 C 0.34898(11) 0.40059(16) 0.35303(8) 0.0171(3) Uani 1 1 d . .
C211 C 0.13024(12) 0.29499(17) 0.41478(10) 0.0227(4) Uani 1 1 d . .
C212 C 0.15278(15) 0.2584(2) 0.48491(11) 0.0348(5) Uani 1 1 d . .
H21A H 0.1029 0.2169 0.5042 0.052 Uiso 1 1 calc R U
H21B H 0.1671 0.3317 0.5105 0.052 Uiso 1 1 calc R U
H21C H 0.2029 0.2030 0.4851 0.052 Uiso 1 1 calc R U
C213 C 0.05362(15) 0.3840(2) 0.41515(15) 0.0412(6) Uani 1 1 d . .
H21D H 0.0044 0.3458 0.4370 0.062 Uiso 1 1 calc R U
H21E H 0.0368 0.4047 0.3701 0.062 Uiso 1 1 calc R U
H21F H 0.0706 0.4587 0.4386 0.062 Uiso 1 1 calc R U
C214 C 0.10454(16) 0.1789(2) 0.37675(12) 0.0364(5) Uani 1 1 d . .
H21G H 0.0548 0.1401 0.3976 0.055 Uiso 1 1 calc R U
H21H H 0.1537 0.1219 0.3767 0.055 Uiso 1 1 calc R U
H21I H 0.0888 0.2007 0.3316 0.055 Uiso 1 1 calc R U
C221 C 0.44765(11) 0.40307(17) 0.35250(9) 0.0195(3) Uani 1 1 d . .
C222 C 0.48495(13) 0.4146(2) 0.42229(10) 0.0295(4) Uani 1 1 d . .
H22A H 0.5485 0.4194 0.4208 0.044 Uiso 1 1 calc R U
H22B H 0.4680 0.3429 0.4479 0.044 Uiso 1 1 calc R U
H22C H 0.4622 0.4888 0.4427 0.044 Uiso 1 1 calc R U
C223 C 0.48151(13) 0.5092(2) 0.31135(10) 0.0269(4) Uani 1 1 d . .
H22D H 0.5450 0.5043 0.3091 0.040 Uiso 1 1 calc R U
H22E H 0.4650 0.5870 0.3315 0.040 Uiso 1 1 calc R U
H22F H 0.4562 0.5044 0.2671 0.040 Uiso 1 1 calc R U
C224 C 0.47870(14) 0.2823(2) 0.32214(12) 0.0312(4) Uani 1 1 d . .
H22G H 0.5421 0.2834 0.3189 0.047 Uiso 1 1 calc R U
H22H H 0.4526 0.2728 0.2784 0.047 Uiso 1 1 calc R U
H22I H 0.4612 0.2137 0.3498 0.047 Uiso 1 1 calc R U
P1 P 0.23188(4) 0.61121(5) 0.52879(2) 0.02650(11) Uani 1 1 d . .
C31 C 0.22456(13) 0.76338(17) 0.56529(9) 0.0217(3) Uani 1 1 d . .
C32 C 0.15093(13) 0.83644(19) 0.55613(10) 0.0261(4) Uani 1 1 d . .
H32 H 0.1025 0.8053 0.5320 0.031 Uiso 1 1 calc R U
C33 C 0.14744(15) 0.9540(2) 0.58173(12) 0.0341(5) Uani 1 1 d . .
H33 H 0.0969 1.0024 0.5746 0.041 Uiso 1 1 calc R U
C34 C 0.21694(16) 1.0016(2) 0.61763(12) 0.0339(5) Uani 1 1 d . .
H34 H 0.2139 1.0815 0.6357 0.041 Uiso 1 1 calc R U
C35 C 0.29054(15) 0.9311(2) 0.62666(10) 0.0315(5) Uani 1 1 d . .
H35 H 0.3389 0.9632 0.6505 0.038 Uiso 1 1 calc R U
C36 C 0.29448(14) 0.8138(2) 0.60121(10) 0.0274(4) Uani 1 1 d . .
H36 H 0.3456 0.7665 0.6082 0.033 Uiso 1 1 calc R U
C41 C 0.25506(13) 0.51415(17) 0.59932(9) 0.0224(4) Uani 1 1 d . .
C42 C 0.22225(15) 0.5419(2) 0.66109(10) 0.0300(4) Uani 1 1 d . .
H42 H 0.1898 0.6150 0.6668 0.036 Uiso 1 1 calc R U
C43 C 0.23636(16) 0.4645(2) 0.71428(11) 0.0347(5) Uani 1 1 d . .
H43 H 0.2148 0.4863 0.7559 0.042 Uiso 1 1 calc R U
C44 C 0.28139(15) 0.3564(2) 0.70691(12) 0.0344(5) Uani 1 1 d . .
H44 H 0.2894 0.3025 0.7430 0.041 Uiso 1 1 calc R U
C45 C 0.31486(15) 0.32723(19) 0.64639(12) 0.0324(5) Uani 1 1 d . .
H45 H 0.3461 0.2531 0.6410 0.039 Uiso 1 1 calc R U
C46 C 0.30299(14) 0.40587(18) 0.59354(11) 0.0268(4) Uani 1 1 d . .
H46 H 0.3279 0.3858 0.5527 0.032 Uiso 1 1 calc R U

loop_
_atom_site_aniso_label
_atom_site_aniso_U_11
_atom_site_aniso_U_22
_atom_site_aniso_U_33
_atom_site_aniso_U_23
_atom_site_aniso_U_13
_atom_site_aniso_U_12
Sm1 0.02169(4) 0.01260(4) 0.01371(4) 0.00111(3) 0.00066(3) 0.00159(3)
C11 0.0226(8) 0.0138(7) 0.0164(7) -0.0005(6) 0.0011(6) 0.0022(6)
C12 0.0232(8) 0.0139(7) 0.0177(8) 0.0026(6) 0.0017(6) -0.0003(6)
C13 0.0250(8) 0.0188(8) 0.0164(8) 0.0028(6) 0.0049(6) 0.0012(7)
C14 0.0281(9) 0.0184(8) 0.0134(7) 0.0009(6) 0.0000(6) 0.0019(7)
C15 0.0218(8) 0.0147(7) 0.0178(8) 0.0013(6) -0.0017(6) 0.0025(6)
C111 0.0224(8) 0.0163(8) 0.0218(8) -0.0002(6) 0.0021(6) -0.0029(6)
C112 0.0321(11) 0.0344(11) 0.0348(12) 0.0026(9) 0.0074(9) -0.0107(9)
C113 0.0303(10) 0.0280(10) 0.0326(11) 0.0026(8) -0.0048(8) 0.0014(8)
C114 0.0328(10) 0.0246(10) 0.0366(11) -0.0108(8) -0.0019(9) -0.0025(8)
C121 0.0224(8) 0.0182(8) 0.0237(9) 0.0010(7) -0.0032(7) 0.0030(7)
C122 0.0292(10) 0.0228(9) 0.0395(12) 0.0049(8) -0.0101(9) 0.0044(8)
C123 0.0241(9) 0.0457(13) 0.0306(11) 0.0016(9) 0.0023(8) 0.0031(9)
C124 0.0291(10) 0.0258(10) 0.0441(13) -0.0076(9) -0.0079(9) -0.0005(8)
C21 0.0203(8) 0.0140(7) 0.0167(7) 0.0006(6) -0.0006(6) 0.0010(6)
C22 0.0183(7) 0.0147(7) 0.0203(8) -0.0002(6) 0.0011(6) -0.0010(6)
C23 0.0204(8) 0.0191(8) 0.0192(8) -0.0022(6) -0.0031(6) 0.0009(6)
C24 0.0223(8) 0.0182(8) 0.0145(7) -0.0009(6) 0.0003(6) 0.0005(6)
C25 0.0191(7) 0.0161(7) 0.0161(7) -0.0002(6) -0.0001(6) 0.0009(6)
C211 0.0215(8) 0.0172(8) 0.0295(9) 0.0005(7) 0.0041(7) -0.0044(7)
C212 0.0373(11) 0.0392(12) 0.0281(10) 0.0067(9) 0.0082(9) -0.0127(10)
C213 0.0263(10) 0.0299(11) 0.0680(18) 0.0093(11) 0.0160(11) 0.0009(9)
C214 0.0380(12) 0.0281(11) 0.0433(13) -0.0070(9) 0.0037(10) -0.0150(9)
C221 0.0183(7) 0.0207(8) 0.0196(8) -0.0022(6) 0.0002(6) 0.0017(6)
C222 0.0228(9) 0.0414(12) 0.0242(9) 0.0006(8) -0.0045(7) 0.0002(8)
C223 0.0227(9) 0.0298(10) 0.0285(10) 0.0013(8) 0.0050(7) -0.0041(8)
C224 0.0259(9) 0.0272(10) 0.0404(12) -0.0094(9) 0.0008(8) 0.0062(8)
P1 0.0462(3) 0.0182(2) 0.0152(2) -0.00060(17) 0.0030(2) 0.0026(2)
C31 0.0297(9) 0.0189(8) 0.0165(8) 0.0008(6) 0.0042(7) 0.0008(7)
C32 0.0245(9) 0.0245(9) 0.0294(10) -0.0001(8) 0.0039(7) -0.0024(7)
C33 0.0325(11) 0.0245(10) 0.0454(13) -0.0001(9) 0.0082(9) 0.0053(9)
C34 0.0454(12) 0.0211(10) 0.0357(12) -0.0063(8) 0.0140(10) -0.0042(9)
C35 0.0365(11) 0.0358(11) 0.0223(9) -0.0088(8) 0.0019(8) -0.0074(9)
C36 0.0313(10) 0.0309(10) 0.0198(9) -0.0033(8) -0.0020(7) 0.0055(8)
C41 0.0287(9) 0.0182(8) 0.0204(8) 0.0006(6) 0.0013(7) -0.0028(7)
C42 0.0423(12) 0.0256(10) 0.0225(9) 0.0036(8) 0.0070(8) 0.0037(9)
C43 0.0454(13) 0.0367(12) 0.0221(10) 0.0087(9) 0.0036(9) -0.0031(10)
C44 0.0393(12) 0.0290(11) 0.0345(11) 0.0131(9) -0.0077(9) -0.0088(9)
C45 0.0353(11) 0.0181(9) 0.0436(13) 0.0027(8) -0.0088(9) -0.0023(8)
C46 0.0317(10) 0.0210(9) 0.0275(10) -0.0045(7) -0.0015(8) -0.0012(8)

loop_
_atom_type_symbol
_atom_type_description
_atom_type_scat_dispersion_real
_atom_type_scat_dispersion_imag
_atom_type_scat_source
C C 0.0033 0.0016 'International Tables Vol C Tables 4.2.6.8 and 6.1.1.4'
H H 0.0000 0.0000 'International Tables Vol C Tables 4.2.6.8 and 6.1.1.4'
P P 0.1023 0.0942 'International Tables Vol C Tables 4.2.6.8 and 6.1.1.4'
Sm Sm -0.1638 3.4418 'International Tables Vol C Tables 4.2.6.8 and 6.1.1.4'

loop_
_geom_angle_atom_site_label_1
_geom_angle_atom_site_label_2
_geom_angle_atom_site_label_3
_geom_angle
_geom_angle_publ_flag
C11 Sm1 C12 30.37(5) yes
C11 Sm1 C21 178.56(5) yes
C11 Sm1 C22 149.18(5) yes
C11 Sm1 P1 89.20(4) yes
C12 Sm1 C21 149.33(5) yes
C12 Sm1 C22 162.08(5) yes
C12 Sm1 P1 100.20(4) yes
C13 Sm1 C11 50.09(5) yes
C13 Sm1 C12 30.58(5) yes
C13 Sm1 C14 30.80(6) yes
C13 Sm1 C15 50.70(6) yes
C13 Sm1 C21 128.82(5) yes
C13 Sm1 C22 131.64(5) yes
C13 Sm1 C25 98.65(5) yes
C13 Sm1 P1 130.71(4) yes
C14 Sm1 C11 50.13(5) yes
C14 Sm1 C12 50.71(5) yes
C14 Sm1 C15 30.58(5) yes
C14 Sm1 C21 128.43(5) yes
C14 Sm1 C22 113.11(5) yes
C14 Sm1 C25 105.54(5) yes
C14 Sm1 P1 138.31(4) yes
C15 Sm1 C11 30.45(5) yes
C15 Sm1 C12 50.74(5) yes
C15 Sm1 C21 148.38(5) yes
C15 Sm1 C22 120.84(5) yes
C15 Sm1 P1 109.24(4) yes
C21 Sm1 C22 30.23(5) yes
C21 Sm1 P1 92.21(4) yes
C22 Sm1 P1 97.64(4) yes
C23 Sm1 C11 128.68(5) yes
C23 Sm1 C12 131.66(5) yes
C23 Sm1 C13 101.87(6) yes
C23 Sm1 C14 83.35(6) yes
C23 Sm1 C15 98.40(5) yes
C23 Sm1 C21 50.07(5) yes
C23 Sm1 C22 30.58(5) yes
C23 Sm1 C25 50.83(5) yes
C23 Sm1 P1 127.03(4) yes
C24 Sm1 C11 128.47(5) yes
C24 Sm1 C12 113.10(5) yes
C24 Sm1 C13 83.37(6) yes
C24 Sm1 C14 78.81(5) yes
C24 Sm1 C15 105.42(5) yes
C24 Sm1 C21 50.12(5) yes
C24 Sm1 C22 50.73(5) yes
C24 Sm1 C23 30.96(5) yes
C24 Sm1 C25 30.65(5) yes
C24 Sm1 P1 142.33(4) yes
C25 Sm1 C11 148.65(5) yes
C25 Sm1 C12 121.00(5) yes
C25 Sm1 C15 134.81(5) yes
C25 Sm1 C21 30.38(5) yes
C25 Sm1 C22 50.64(5) yes
C25 Sm1 P1 115.80(4) yes
Sm1 C11 H11 116.7 ?
C12 C11 Sm1 75.24(10) ?
C12 C11 H11 125.2 ?
C12 C11 C15 109.68(15) ?
C15 C11 Sm1 74.74(10) ?
C15 C11 H11 125.2 ?
C11 C12 Sm1 74.39(10) ?
C11 C12 C111 127.45(16) ?
C13 C12 Sm1 72.52(10) ?
C13 C12 C11 106.30(15) ?
C13 C12 C111 126.19(16) ?
C111 C12 Sm1 120.31(11) ?
Sm1 C13 H13 114.9 ?
C12 C13 Sm1 76.89(10) ?
C12 C13 H13 125.6 ?
C14 C13 Sm1 74.78(10) ?
C14 C13 C12 108.87(16) ?
C14 C13 H13 125.6 ?
Sm1 C14 H14 115.7 ?
C13 C14 Sm1 74.42(10) ?
C13 C14 H14 125.8 ?
C13 C14 C15 108.49(15) ?
C15 C14 Sm1 76.25(10) ?
C15 C14 H14 125.8 ?
C11 C15 Sm1 74.81(10) ?
C11 C15 C121 127.33(16) ?
C14 C15 Sm1 73.16(10) ?
C14 C15 C11 106.64(15) ?
C14 C15 C121 125.60(16) ?
C121 C15 Sm1 123.27(12) ?
C12 C111 C112 108.97(16) ?
C12 C111 C113 111.09(15) ?
C12 C111 C114 110.68(16) ?
C112 C111 C113 108.10(17) ?
C114 C111 C112 109.07(17) ?
C114 C111 C113 108.87(17) ?
C111 C112 H11A 109.5 ?
C111 C112 H11B 109.5 ?
C111 C112 H11C 109.5 ?
H11A C112 H11B 109.5 ?
H11A C112 H11C 109.5 ?
H11B C112 H11C 109.5 ?
C111 C113 H11D 109.5 ?
C111 C113 H11E 109.5 ?
C111 C113 H11F 109.5 ?
H11D C113 H11E 109.5 ?
H11D C113 H11F 109.5 ?
H11E C113 H11F 109.5 ?
C111 C114 H11G 109.5 ?
C111 C114 H11H 109.5 ?
C111 C114 H11I 109.5 ?
H11G C114 H11H 109.5 ?
H11G C114 H11I 109.5 ?
H11H C114 H11I 109.5 ?
C15 C121 C122 108.32(16) ?
C15 C121 C123 110.95(15) ?
C15 C121 C124 111.71(16) ?
C123 C121 C122 108.45(18) ?
C124 C121 C122 108.42(16) ?
C124 C121 C123 108.91(18) ?
C121 C122 H12A 109.5 ?
C121 C122 H12B 109.5 ?
C121 C122 H12C 109.5 ?
H12A C122 H12B 109.5 ?
H12A C122 H12C 109.5 ?
H12B C122 H12C 109.5 ?
C121 C123 H12D 109.5 ?
C121 C123 H12E 109.5 ?
C121 C123 H12F 109.5 ?
H12D C123 H12E 109.5 ?
H12D C123 H12F 109.5 ?
H12E C123 H12F 109.5 ?
C121 C124 H12G 109.5 ?
C121 C124 H12H 109.5 ?
C121 C124 H12I 109.5 ?
H12G C124 H12H 109.5 ?
H12G C124 H12I 109.5 ?
H12H C124 H12I 109.5 ?
Sm1 C21 H21 117.6 ?
C22 C21 Sm1 74.98(10) ?
C22 C21 H21 125.3 ?
C22 C21 C25 109.50(15) ?
C25 C21 Sm1 73.96(10) ?
C25 C21 H21 125.3 ?
C21 C22 Sm1 74.79(10) ?
C21 C22 C211 127.48(16) ?
C23 C22 Sm1 71.91(10) ?
C23 C22 C21 106.49(15) ?
C23 C22 C211 125.73(16) ?
C211 C22 Sm1 123.42(12) ?
Sm1 C23 H23 114.7 ?
C22 C23 Sm1 77.52(10) ?
C22 C23 H23 125.7 ?
C24 C23 Sm1 74.25(10) ?
C24 C23 C22 108.62(15) ?
C24 C23 H23 125.7 ?
Sm1 C24 H24 114.9 ?
C23 C24 Sm1 74.79(10) ?
C23 C24 H24 125.7 ?
C25 C24 Sm1 76.81(10) ?
C25 C24 C23 108.67(16) ?
C25 C24 H24 125.7 ?
C21 C25 Sm1 75.66(10) ?
C21 C25 C221 126.79(15) ?
C24 C25 Sm1 72.54(10) ?
C24 C25 C21 106.71(15) ?
C24 C25 C221 126.11(16) ?
C221 C25 Sm1 122.82(11) ?
C22 C211 C212 111.55(16) ?
C22 C211 C213 110.66(16) ?
C22 C211 C214 107.73(16) ?
C212 C211 C213 109.01(19) ?
C212 C211 C214 108.19(18) ?
C213 C211 C214 109.65(19) ?
C211 C212 H21A 109.5 ?
C211 C212 H21B 109.5 ?
C211 C212 H21C 109.5 ?
H21A C212 H21B 109.5 ?
H21A C212 H21C 109.5 ?
H21B C212 H21C 109.5 ?
C211 C213 H21D 109.5 ?
C211 C213 H21E 109.5 ?
C211 C213 H21F 109.5 ?
H21D C213 H21E 109.5 ?
H21D C213 H21F 109.5 ?
H21E C213 H21F 109.5 ?
C211 C214 H21G 109.5 ?
C211 C214 H21H 109.5 ?
C211 C214 H21I 109.5 ?
H21G C214 H21H 109.5 ?
H21G C214 H21I 109.5 ?
H21H C214 H21I 109.5 ?
C25 C221 C222 110.67(15) ?
C25 C221 C223 111.56(15) ?
C25 C221 C224 107.75(15) ?
C222 C221 C224 109.38(17) ?
C223 C221 C222 108.90(16) ?
C223 C221 C224 108.54(17) ?
C221 C222 H22A 109.5 ?
C221 C222 H22B 109.5 ?
C221 C222 H22C 109.5 ?
H22A C222 H22B 109.5 ?
H22A C222 H22C 109.5 ?
H22B C222 H22C 109.5 ?
C221 C223 H22D 109.5 ?
C221 C223 H22E 109.5 ?
C221 C223 H22F 109.5 ?
H22D C223 H22E 109.5 ?
H22D C223 H22F 109.5 ?
H22E C223 H22F 109.5 ?
C221 C224 H22G 109.5 ?
C221 C224 H22H 109.5 ?
C221 C224 H22I 109.5 ?
H22G C224 H22H 109.5 ?
H22G C224 H22I 109.5 ?
H22H C224 H22I 109.5 ?
C31 P1 Sm1 118.78(6) yes
C41 P1 Sm1 135.62(7) yes
C41 P1 C31 102.68(9) yes
C32 C31 P1 121.43(15) ?
C32 C31 C36 117.27(18) ?
C36 C31 P1 121.24(15) ?
C31 C32 H32 119.5 ?
C33 C32 C31 121.0(2) ?
C33 C32 H32 119.5 ?
C32 C33 H33 119.6 ?
C34 C33 C32 120.8(2) ?
C34 C33 H33 119.6 ?
C33 C34 H34 120.5 ?
C35 C34 C33 119.0(2) ?
C35 C34 H34 120.5 ?
C34 C35 H35 119.7 ?
C34 C35 C36 120.5(2) ?
C36 C35 H35 119.7 ?
C31 C36 H36 119.3 ?
C35 C36 C31 121.4(2) ?
C35 C36 H36 119.3 ?
C42 C41 P1 121.25(15) ?
C46 C41 P1 121.46(15) ?
C46 C41 C42 117.22(18) ?
C41 C42 H42 119.4 ?
C43 C42 C41 121.2(2) ?
C43 C42 H42 119.4 ?
C42 C43 H43 119.8 ?
C44 C43 C42 120.5(2) ?
C44 C43 H43 119.8 ?
C43 C44 H44 120.3 ?
C43 C44 C45 119.3(2) ?
C45 C44 H44 120.3 ?
C44 C45 H45 119.8 ?
C44 C45 C46 120.4(2) ?
C46 C45 H45 119.8 ?
C41 C46 H46 119.4 ?
C45 C46 C41 121.3(2) ?
C45 C46 H46 119.4 ?

loop_
_geom_bond_atom_site_label_1
_geom_bond_atom_site_label_2
_geom_bond_distance
_geom_bond_publ_flag
Sm1 C11 2.7086(17) yes
Sm1 C12 2.7195(17) yes
Sm1 C13 2.6634(17) yes
Sm1 C14 2.6681(17) yes
Sm1 C15 2.7077(17) yes
Sm1 C21 2.7241(17) yes
Sm1 C22 2.7265(17) yes
Sm1 C23 2.6544(18) yes
Sm1 C24 2.6475(17) yes
Sm1 C25 2.7022(17) yes
Sm1 P1 2.7957(5) yes
C11 H11 0.9500 ?
C11 C12 1.422(3) ?
C11 C15 1.422(2) ?
C12 C13 1.421(2) ?
C12 C111 1.524(3) ?
C13 H13 0.9500 ?
C13 C14 1.416(3) ?
C14 H14 0.9500 ?
C14 C15 1.418(2) ?
C15 C121 1.520(2) ?
C111 C112 1.532(3) ?
C111 C113 1.535(3) ?
C111 C114 1.531(3) ?
C112 H11A 0.9800 ?
C112 H11B 0.9800 ?
C112 H11C 0.9800 ?
C113 H11D 0.9800 ?
C113 H11E 0.9800 ?
C113 H11F 0.9800 ?
C114 H11G 0.9800 ?
C114 H11H 0.9800 ?
C114 H11I 0.9800 ?
C121 C122 1.537(3) ?
C121 C123 1.532(3) ?
C121 C124 1.524(3) ?
C122 H12A 0.9800 ?
C122 H12B 0.9800 ?
C122 H12C 0.9800 ?
C123 H12D 0.9800 ?
C123 H12E 0.9800 ?
C123 H12F 0.9800 ?
C124 H12G 0.9800 ?
C124 H12H 0.9800 ?
C124 H12I 0.9800 ?
C21 H21 0.9500 ?
C21 C22 1.421(2) ?
C21 C25 1.422(2) ?
C22 C23 1.421(2) ?
C22 C211 1.519(2) ?
C23 H23 0.9500 ?
C23 C24 1.415(3) ?
C24 H24 0.9500 ?
C24 C25 1.415(2) ?
C25 C221 1.519(2) ?
C211 C212 1.523(3) ?
C211 C213 1.529(3) ?
C211 C214 1.537(3) ?
C212 H21A 0.9800 ?
C212 H21B 0.9800 ?
C212 H21C 0.9800 ?
C213 H21D 0.9800 ?
C213 H21E 0.9800 ?
C213 H21F 0.9800 ?
C214 H21G 0.9800 ?
C214 H21H 0.9800 ?
C214 H21I 0.9800 ?
C221 C222 1.534(3) ?
C221 C223 1.530(3) ?
C221 C224 1.539(3) ?
C222 H22A 0.9800 ?
C222 H22B 0.9800 ?
C222 H22C 0.9800 ?
C223 H22D 0.9800 ?
C223 H22E 0.9800 ?
C223 H22F 0.9800 ?
C224 H22G 0.9800 ?
C224 H22H 0.9800 ?
C224 H22I 0.9800 ?
P1 C31 1.8278(19) yes
P1 C41 1.821(2) yes
C31 C32 1.397(3) ?
C31 C36 1.405(3) ?
C32 H32 0.9500 ?
C32 C33 1.390(3) ?
C33 H33 0.9500 ?
C33 C34 1.388(3) ?
C34 H34 0.9500 ?
C34 C35 1.381(3) ?
C35 H35 0.9500 ?
C35 C36 1.385(3) ?
C36 H36 0.9500 ?
C41 C42 1.402(3) ?
C41 C46 1.401(3) ?
C42 H42 0.9500 ?
C42 C43 1.392(3) ?
C43 H43 0.9500 ?
C43 C44 1.380(4) ?
C44 H44 0.9500 ?
C44 C45 1.386(3) ?
C45 H45 0.9500 ?
C45 C46 1.391(3) ?
C46 H46 0.9500 ?
